data_4300436
_journal_name_full 'Inorganic Chemistry'
_journal_paper_doi 10.1021/ic051284x
_journal_year 2006
_chemical_formula_sum 'C32 H27 Ag2 F6 N7 O4'
_chemical_formula_weight 903.35
_space_group_IT_number 2
_symmetry_cell_setting triclinic
_symmetry_space_group_name_Hall '-P 1'
_symmetry_space_group_name_H-M 'P -1'
_cell_angle_alpha 78.317(2)
_cell_angle_beta 64.335(2)
_cell_angle_gamma 75.003(2)
_cell_formula_units_Z 2
_cell_length_a 11.6824(11)
_cell_length_b 12.2492(11)
_cell_length_c 13.2975(12)
_cell_measurement_temperature 273(2)
_cell_volume 1647.8(3)
_diffrn_ambient_temperature 273(2)
_exptl_crystal_density_diffrn 1.821
_cod_depositor_comments
;
The following automatic conversions were performed:
'_symmetry_cell_setting' value 'Triclinic' changed to 'triclinic'
according to '/home/saulius/struct/CIF-dictionaries/cif_core.dic'
dictionary named 'cif_core.dic' version 2.4.1 from 2010-06-29.

Automatic conversion script
Id: cif_fix_enum 1527 2010-12-29 10:47:43Z saulius 
;
_cod_database_code 4300436

loop_
_symmetry_equiv_pos_as_xyz
'x, y, z'
'-x, -y, -z'

loop_
_atom_site_label
_atom_site_type_symbol
_atom_site_fract_x
_atom_site_fract_y
_atom_site_fract_z
_atom_site_U_iso_or_equiv
_atom_site_adp_type
_atom_site_occupancy
_atom_site_symmetry_multiplicity
_atom_site_calc_flag
_atom_site_refinement_flags
_atom_site_disorder_assembly
_atom_site_disorder_group
Ag1 Ag -0.087474(16) 0.524529(15) 0.741418(14) 0.01992(5) Uani 1 1 d . . .
Ag2 Ag 0.349803(16) 0.507696(16) 1.071767(15) 0.02113(5) Uani 1 1 d . . .
F4 F 0.61164(16) 0.87425(13) 0.12992(17) 0.0484(5) Uani 1 1 d . . .
F5 F 0.7005(2) 0.83137(16) 0.24477(16) 0.0624(6) Uani 1 1 d . . .
F6 F 0.80069(18) 0.90628(14) 0.07821(19) 0.0643(6) Uani 1 1 d . . .
O1 O 0.86979(16) 0.11489(14) 0.38978(15) 0.0264(4) Uani 1 1 d . A .
O2 O 0.69524(16) 0.25702(14) 0.43211(14) 0.0255(4) Uani 1 1 d . A .
O3 O 0.76685(16) 0.69962(15) 0.01403(14) 0.0274(4) Uani 1 1 d . . .
O4 O 0.85212(18) 0.64921(15) 0.14311(15) 0.0312(4) Uani 1 1 d . . .
N1 N -0.01494(17) 0.56928(15) 0.84789(15) 0.0155(4) Uani 1 1 d . . .
H1A H -0.0814 0.6091 0.9011 0.019 Uiso 1 1 calc R . .
H1B H 0.0152 0.5049 0.8827 0.019 Uiso 1 1 calc R . .
N2 N 0.23232(17) 0.62966(16) 0.99726(15) 0.0166(4) Uani 1 1 d . . .
N3 N -0.06689(18) 0.35075(16) 0.68301(16) 0.0172(4) Uani 1 1 d . . .
N4 N -0.17016(17) 0.56023(16) 0.61048(15) 0.0165(4) Uani 1 1 d . . .
N5 N 0.44811(19) 0.54848(17) 1.18028(17) 0.0216(4) Uani 1 1 d . . .
N6 N 0.44172(18) 0.34374(16) 1.13613(16) 0.0184(4) Uani 1 1 d . . .
N7 N 0.2967(3) -0.0814(2) 0.1290(2) 0.0435(6) Uani 1 1 d . . .
C1 C 0.0891(2) 0.63660(19) 0.79057(19) 0.0183(5) Uani 1 1 d . . .
H1C H 0.0603 0.7022 0.7465 0.022 Uiso 1 1 calc R . .
H1D H 0.1647 0.5906 0.7392 0.022 Uiso 1 1 calc R . .
C2 C 0.1273(2) 0.67682(18) 0.86924(18) 0.0154(4) Uani 1 1 d . . .
C3 C 0.1935(2) 0.59977(19) 0.92673(18) 0.0155(4) Uani 1 1 d . . .
H3 H 0.2123 0.5234 0.9161 0.019 Uiso 1 1 calc R . .
C4 C 0.2052(2) 0.7406(2) 1.01233(19) 0.0199(5) Uani 1 1 d . . .
H4 H 0.2322 0.7625 1.0602 0.024 Uiso 1 1 calc R . .
C5 C 0.1385(2) 0.8225(2) 0.9589(2) 0.0222(5) Uani 1 1 d . . .
H5 H 0.1197 0.8982 0.9719 0.027 Uiso 1 1 calc R . .
C6 C 0.0999(2) 0.79108(19) 0.8859(2) 0.0201(5) Uani 1 1 d . . .
H6 H 0.0562 0.8456 0.8483 0.024 Uiso 1 1 calc R . .
C7 C -0.0089(2) 0.2501(2) 0.7177(2) 0.0214(5) Uani 1 1 d . . .
H7 H 0.0186 0.2470 0.7744 0.026 Uiso 1 1 calc R . .
C8 C 0.0117(2) 0.1505(2) 0.6728(2) 0.0252(5) Uani 1 1 d . . .
H8 H 0.0525 0.0820 0.6984 0.030 Uiso 1 1 calc R . .
C9 C -0.0298(2) 0.1557(2) 0.5892(2) 0.0270(6) Uani 1 1 d . . .
H9 H -0.0186 0.0900 0.5584 0.032 Uiso 1 1 calc R . .
C10 C -0.0883(2) 0.2593(2) 0.5511(2) 0.0236(5) Uani 1 1 d . . .
H10 H -0.1157 0.2641 0.4941 0.028 Uiso 1 1 calc R . .
C11 C -0.1052(2) 0.35597(19) 0.59992(19) 0.0168(5) Uani 1 1 d . . .
C12 C -0.1613(2) 0.47156(19) 0.55974(18) 0.0162(5) Uani 1 1 d . . .
C13 C -0.1990(2) 0.4882(2) 0.47017(19) 0.0212(5) Uani 1 1 d . . .
H13 H -0.1943 0.4265 0.4369 0.025 Uiso 1 1 calc R . .
C14 C -0.2434(2) 0.5981(2) 0.4317(2) 0.0256(6) Uani 1 1 d . . .
H14 H -0.2652 0.6108 0.3703 0.031 Uiso 1 1 calc R . .
C15 C -0.2549(2) 0.6885(2) 0.4856(2) 0.0231(5) Uani 1 1 d . . .
H15 H -0.2867 0.7625 0.4627 0.028 Uiso 1 1 calc R . .
C16 C -0.2179(2) 0.6652(2) 0.5743(2) 0.0201(5) Uani 1 1 d . . .
H16 H -0.2263 0.7256 0.6111 0.024 Uiso 1 1 calc R . .
C17 C 0.4366(2) 0.6513(2) 1.2073(2) 0.0264(6) Uani 1 1 d . . .
H17 H 0.4119 0.7148 1.1641 0.032 Uiso 1 1 calc R . .
C18 C 0.4596(2) 0.6678(2) 1.2959(2) 0.0258(6) Uani 1 1 d . . .
H18 H 0.4481 0.7406 1.3137 0.031 Uiso 1 1 calc R . .
C19 C 0.5001(2) 0.5731(2) 1.3573(2) 0.0251(5) Uani 1 1 d . . .
H19 H 0.5166 0.5813 1.4176 0.030 Uiso 1 1 calc R . .
C20 C 0.5162(2) 0.4659(2) 1.32888(19) 0.0212(5) Uani 1 1 d . . .
H20 H 0.5460 0.4015 1.3682 0.025 Uiso 1 1 calc R . .
C21 C 0.4869(2) 0.45583(19) 1.24068(18) 0.0162(5) Uani 1 1 d . . .
C22 C 0.4925(2) 0.34310(19) 1.21035(18) 0.0158(4) Uani 1 1 d . . .
C23 C 0.5460(2) 0.2418(2) 1.25671(19) 0.0200(5) Uani 1 1 d . . .
H23 H 0.5802 0.2426 1.3080 0.024 Uiso 1 1 calc R . .
C24 C 0.5481(2) 0.1399(2) 1.2259(2) 0.0254(5) Uani 1 1 d . . .
H24 H 0.5826 0.0714 1.2570 0.030 Uiso 1 1 calc R . .
C25 C 0.4982(2) 0.1409(2) 1.1483(2) 0.0260(5) Uani 1 1 d . . .
H25 H 0.4999 0.0734 1.1253 0.031 Uiso 1 1 calc R . .
C26 C 0.4458(2) 0.2439(2) 1.1059(2) 0.0226(5) Uani 1 1 d . . .
H26 H 0.4119 0.2445 1.0541 0.027 Uiso 1 1 calc R . .
C27 C 0.7533(2) 0.15677(19) 0.43170(19) 0.0190(5) Uani 1 1 d . . .
C28 C 0.6661(3) 0.0676(2) 0.4950(3) 0.0330(6) Uani 0.66(2) 1 d PD A 1
F1 F 0.7115(7) -0.0134(6) 0.5602(7) 0.0583(17) Uani 0.66(2) 1 d PD A 1
F2 F 0.6693(7) 0.0067(5) 0.4194(5) 0.0508(15) Uani 0.66(2) 1 d PD A 1
F3 F 0.5427(6) 0.1057(8) 0.5550(10) 0.065(3) Uani 0.66(2) 1 d PD A 1
C28A C 0.6661(3) 0.0676(2) 0.4950(3) 0.0330(6) Uani 0.34(2) 1 d PD A 2
F1A F 0.671(2) 0.038(2) 0.5988(16) 0.091(6) Uani 0.34(2) 1 d PD A 2
F2A F 0.6866(14) -0.0188(16) 0.446(2) 0.101(7) Uani 0.34(2) 1 d PD A 2
F3A F 0.5427(11) 0.1180(15) 0.5211(15) 0.052(3) Uani 0.34(2) 1 d PD A 2
C29 C 0.7875(2) 0.71371(19) 0.0943(2) 0.0193(5) Uani 1 1 d . . .
C30 C 0.7244(3) 0.8317(2) 0.1378(2) 0.0266(6) Uani 1 1 d . . .
C31 C 0.2450(3) -0.0014(2) 0.1734(2) 0.0293(6) Uani 1 1 d . . .
C32 C 0.1778(3) 0.1014(2) 0.2294(2) 0.0321(6) Uani 1 1 d . . .
H32A H 0.2171 0.1087 0.2773 0.048 Uiso 1 1 calc R . .
H32B H 0.0885 0.0971 0.2736 0.048 Uiso 1 1 calc R . .
H32C H 0.1836 0.1663 0.1743 0.048 Uiso 1 1 calc R . .

loop_
_atom_site_aniso_label
_atom_site_aniso_U_11
_atom_site_aniso_U_22
_atom_site_aniso_U_33
_atom_site_aniso_U_23
_atom_site_aniso_U_13
_atom_site_aniso_U_12
Ag1 0.01927(9) 0.02593(10) 0.01859(10) -0.00692(7) -0.00769(7) -0.00733(7)
Ag2 0.01816(10) 0.02681(10) 0.01876(10) 0.00396(7) -0.01052(7) -0.00425(7)
F4 0.0383(10) 0.0266(9) 0.0768(14) -0.0136(9) -0.0275(10) 0.0133(7)
F5 0.0961(16) 0.0465(12) 0.0405(11) -0.0265(9) -0.0331(11) 0.0200(11)
F6 0.0531(12) 0.0238(9) 0.0955(16) -0.0123(10) -0.0022(11) -0.0190(9)
O1 0.0207(9) 0.0231(9) 0.0319(10) -0.0054(8) -0.0069(8) -0.0033(7)
O2 0.0273(9) 0.0201(9) 0.0295(10) -0.0025(7) -0.0138(8) -0.0012(7)
O3 0.0263(9) 0.0328(10) 0.0251(9) -0.0108(8) -0.0123(8) 0.0005(8)
O4 0.0425(11) 0.0216(9) 0.0313(10) -0.0048(8) -0.0225(9) 0.0061(8)
N1 0.0167(9) 0.0139(9) 0.0168(9) -0.0019(7) -0.0075(8) -0.0029(7)
N2 0.0163(9) 0.0183(10) 0.0158(9) -0.0007(8) -0.0065(8) -0.0052(8)
N3 0.0165(9) 0.0170(10) 0.0173(10) -0.0023(8) -0.0057(8) -0.0033(8)
N4 0.0151(9) 0.0186(10) 0.0164(9) -0.0025(8) -0.0057(8) -0.0051(8)
N5 0.0247(11) 0.0187(10) 0.0254(11) 0.0016(8) -0.0151(9) -0.0050(8)
N6 0.0163(9) 0.0224(10) 0.0179(10) -0.0018(8) -0.0075(8) -0.0051(8)
N7 0.0509(17) 0.0323(14) 0.0440(16) -0.0036(12) -0.0154(13) -0.0095(13)
C1 0.0200(11) 0.0196(12) 0.0181(11) -0.0003(9) -0.0097(10) -0.0058(9)
C2 0.0153(11) 0.0158(11) 0.0148(11) -0.0007(9) -0.0049(9) -0.0052(9)
C3 0.0140(10) 0.0172(11) 0.0146(11) -0.0009(9) -0.0038(9) -0.0061(9)
C4 0.0185(11) 0.0250(13) 0.0199(12) -0.0072(10) -0.0071(10) -0.0075(10)
C5 0.0261(13) 0.0142(11) 0.0274(13) -0.0061(10) -0.0105(11) -0.0028(10)
C6 0.0215(12) 0.0168(11) 0.0238(12) 0.0019(9) -0.0123(10) -0.0038(9)
C7 0.0182(12) 0.0235(13) 0.0197(12) -0.0013(10) -0.0055(10) -0.0038(10)
C8 0.0230(13) 0.0170(12) 0.0289(14) 0.0016(10) -0.0063(11) -0.0033(10)
C9 0.0314(14) 0.0177(12) 0.0294(14) -0.0072(10) -0.0056(11) -0.0089(11)
C10 0.0265(13) 0.0260(13) 0.0210(12) -0.0049(10) -0.0073(10) -0.0118(11)
C11 0.0128(10) 0.0189(11) 0.0169(11) -0.0022(9) -0.0025(9) -0.0063(9)
C12 0.0121(10) 0.0222(12) 0.0133(11) -0.0037(9) -0.0014(9) -0.0068(9)
C13 0.0185(11) 0.0296(13) 0.0158(11) -0.0023(10) -0.0045(9) -0.0094(10)
C14 0.0208(12) 0.0364(15) 0.0190(12) 0.0034(11) -0.0089(10) -0.0077(11)
C15 0.0168(11) 0.0244(13) 0.0230(12) 0.0045(10) -0.0056(10) -0.0053(10)
C16 0.0161(11) 0.0195(12) 0.0225(12) -0.0040(10) -0.0049(10) -0.0039(9)
C17 0.0286(14) 0.0192(12) 0.0356(15) 0.0010(11) -0.0175(12) -0.0063(10)
C18 0.0233(13) 0.0233(13) 0.0297(14) -0.0074(11) -0.0053(11) -0.0087(10)
C19 0.0237(13) 0.0334(14) 0.0221(13) -0.0055(11) -0.0088(11) -0.0107(11)
C20 0.0192(12) 0.0266(13) 0.0172(12) 0.0006(10) -0.0085(10) -0.0038(10)
C21 0.0121(10) 0.0182(11) 0.0170(11) -0.0001(9) -0.0059(9) -0.0017(9)
C22 0.0114(10) 0.0194(11) 0.0146(11) -0.0012(9) -0.0033(9) -0.0036(9)
C23 0.0165(11) 0.0233(12) 0.0181(12) -0.0013(10) -0.0075(9) -0.0001(9)
C24 0.0232(13) 0.0180(12) 0.0301(14) 0.0016(10) -0.0103(11) 0.0000(10)
C25 0.0244(13) 0.0191(12) 0.0344(15) -0.0086(11) -0.0104(11) -0.0023(10)
C26 0.0217(12) 0.0242(13) 0.0250(13) -0.0061(10) -0.0107(10) -0.0048(10)
C27 0.0237(12) 0.0183(12) 0.0186(12) -0.0008(9) -0.0120(10) -0.0044(10)
C28 0.0283(14) 0.0284(15) 0.0422(17) 0.0032(13) -0.0140(13) -0.0110(12)
F1 0.075(3) 0.049(3) 0.056(3) 0.033(2) -0.036(3) -0.034(3)
F2 0.073(3) 0.032(3) 0.076(3) -0.006(2) -0.048(3) -0.023(2)
F3 0.035(3) 0.043(3) 0.081(6) -0.013(4) 0.020(3) -0.020(2)
C28A 0.0283(14) 0.0284(15) 0.0422(17) 0.0032(13) -0.0140(13) -0.0110(12)
F1A 0.119(11) 0.100(13) 0.072(8) 0.077(9) -0.058(9) -0.080(10)
F2A 0.035(5) 0.027(6) 0.187(15) -0.053(9) 0.031(7) -0.019(4)
F3A 0.018(4) 0.063(6) 0.058(7) 0.023(5) -0.003(4) -0.022(3)
C29 0.0201(12) 0.0154(11) 0.0195(12) -0.0016(9) -0.0057(10) -0.0029(9)
C30 0.0318(14) 0.0183(12) 0.0278(14) -0.0032(10) -0.0119(12) -0.0013(11)
C31 0.0283(14) 0.0291(15) 0.0302(14) 0.0047(12) -0.0122(12) -0.0105(12)
C32 0.0271(14) 0.0278(14) 0.0382(16) 0.0005(12) -0.0125(12) -0.0041(11)

loop_
_geom_bond_atom_site_label_1
_geom_bond_atom_site_label_2
_geom_bond_distance
_geom_bond_site_symmetry_2
_geom_bond_publ_flag
Ag1 N1 2.1487(18) . ?
Ag1 N4 2.2552(19) . ?
Ag1 N3 2.3313(19) . ?
Ag1 Ag2 3.0583(3) 2_567 ?
Ag2 N2 2.1481(19) . ?
Ag2 N6 2.2143(19) . ?
Ag2 N5 2.382(2) . ?
Ag2 Ag1 3.0583(3) 2_567 ?
Ag2 Ag2 3.1615(4) 2_667 ?
F4 C30 1.326(3) . ?
F5 C30 1.325(3) . ?
F6 C30 1.332(3) . ?
O1 C27 1.234(3) . ?
O2 C27 1.240(3) . ?
O3 C29 1.244(3) . ?
O4 C29 1.234(3) . ?
N1 C1 1.483(3) . ?
N1 H1A 0.9000 . ?
N1 H1B 0.9000 . ?
N2 C3 1.346(3) . ?
N2 C4 1.349(3) . ?
N3 C7 1.342(3) . ?
N3 C11 1.345(3) . ?
N4 C16 1.344(3) . ?
N4 C12 1.350(3) . ?
N5 C17 1.336(3) . ?
N5 C21 1.349(3) . ?
N6 C26 1.346(3) . ?
N6 C22 1.352(3) . ?
N7 C31 1.137(4) . ?
C1 C2 1.504(3) . ?
C1 H1C 0.9700 . ?
C1 H1D 0.9700 . ?
C2 C3 1.385(3) . ?
C2 C6 1.394(3) . ?
C3 H3 0.9300 . ?
C4 C5 1.380(3) . ?
C4 H4 0.9300 . ?
C5 C6 1.385(3) . ?
C5 H5 0.9300 . ?
C6 H6 0.9300 . ?
C7 C8 1.386(3) . ?
C7 H7 0.9300 . ?
C8 C9 1.377(4) . ?
C8 H8 0.9300 . ?
C9 C10 1.388(4) . ?
C9 H9 0.9300 . ?
C10 C11 1.393(3) . ?
C10 H10 0.9300 . ?
C11 C12 1.496(3) . ?
C12 C13 1.401(3) . ?
C13 C14 1.390(3) . ?
C13 H13 0.9300 . ?
C14 C15 1.385(4) . ?
C14 H14 0.9300 . ?
C15 C16 1.379(3) . ?
C15 H15 0.9300 . ?
C16 H16 0.9300 . ?
C17 C18 1.378(4) . ?
C17 H17 0.9300 . ?
C18 C19 1.380(4) . ?
C18 H18 0.9300 . ?
C19 C20 1.385(3) . ?
C19 H19 0.9300 . ?
C20 C21 1.391(3) . ?
C20 H20 0.9300 . ?
C21 C22 1.493(3) . ?
C22 C23 1.391(3) . ?
C23 C24 1.381(3) . ?
C23 H23 0.9300 . ?
C24 C25 1.385(4) . ?
C24 H24 0.9300 . ?
C25 C26 1.376(3) . ?
C25 H25 0.9300 . ?
C26 H26 0.9300 . ?
C27 C28 1.550(3) . ?
C28 F3 1.318(7) . ?
C28 F1 1.339(5) . ?
C28 F2 1.351(6) . ?
C29 C30 1.544(3) . ?
C31 C32 1.456(4) . ?
C32 H32A 0.9600 . ?
C32 H32B 0.9600 . ?
C32 H32C 0.9600 . ?
